data_4084921
loop_
_publ_author_name
'Hlina, Johann'
'Arp, Henning'
'Walewska, Ma\/lgorzata'
'Fl\"orke, Ulrich'
'Zangger, Klaus'
'Marschner, Christoph'
'Baumgartner, Judith'

_publ_section_title
;
 Coordination Chemistry of Cyclic Disilylated Germylenes and Stannylenes
 with Group 11 Metals.
;
_journal_issue 24
_journal_name_full Organometallics
_journal_page_first 7069
_journal_page_last 7077
_journal_paper_doi 10.1021/om500668r
_journal_volume 33
_journal_year 2014
_chemical_formula_sum 'C41 H63 Au B F15 Ge3 N P Si6'
_chemical_formula_weight 1479.98
_chemical_name_systematic
; 
 ? 
;
_space_group_IT_number 33
_symmetry_cell_setting orthorhombic
_symmetry_space_group_name_Hall 'P 2c -2n'
_symmetry_space_group_name_H-M 'P n a 21'
_atom_sites_solution_hydrogens geom
_atom_sites_solution_primary direct
_atom_sites_solution_secondary difmap
_audit_creation_method SHELXL-97
_cell_angle_alpha 90.00
_cell_angle_beta 90.00
_cell_angle_gamma 90.00
_cell_formula_units_Z 4
_cell_length_a 22.115(5)
_cell_length_b 13.491(3)
_cell_length_c 20.317(4)
_cell_measurement_reflns_used 13842
_cell_measurement_temperature 100(2)
_cell_measurement_theta_max 52.524
_cell_measurement_theta_min 5.422
_cell_volume 6062(2)
_computing_cell_refinement 'Bruker XSCANS'
_computing_data_collection 'Bruker XSCANS'
_computing_data_reduction 'Bruker SHELXTL'
_computing_molecular_graphics 'Bruker SHELXTL'
_computing_publication_material 'Bruker SHELXTL'
_computing_structure_refinement 'SHELXL-97 (Sheldrick, 1997)'
_computing_structure_solution 'SHELXS-97 (Sheldrick, 1990)'
_diffrn_ambient_temperature 100(2)
_diffrn_measured_fraction_theta_full 0.990
_diffrn_measured_fraction_theta_max 0.990
_diffrn_measurement_device_type 'SMART APEX'
_diffrn_measurement_method '\w scans'
_diffrn_radiation_monochromator graphite
_diffrn_radiation_source 'fine-focus sealed tube'
_diffrn_radiation_type MoK\a
_diffrn_radiation_wavelength 0.71073
_diffrn_reflns_av_R_equivalents 0.0516
_diffrn_reflns_av_sigmaI/netI 0.0652
_diffrn_reflns_limit_h_max 24
_diffrn_reflns_limit_h_min -27
_diffrn_reflns_limit_k_max 16
_diffrn_reflns_limit_k_min -16
_diffrn_reflns_limit_l_max 22
_diffrn_reflns_limit_l_min -25
_diffrn_reflns_number 32732
_diffrn_reflns_theta_full 26.37
_diffrn_reflns_theta_max 26.37
_diffrn_reflns_theta_min 1.77
_exptl_absorpt_coefficient_mu 4.106
_exptl_absorpt_correction_T_max 0.4940
_exptl_absorpt_correction_T_min 0.2595
_exptl_absorpt_correction_type multi-scan
_exptl_absorpt_process_details SADABS
_exptl_crystal_colour colorless
_exptl_crystal_density_diffrn 1.622
_exptl_crystal_density_method 'not measured'
_exptl_crystal_description plates
_exptl_crystal_F_000 2920
_exptl_crystal_size_max 0.45
_exptl_crystal_size_mid 0.30
_exptl_crystal_size_min 0.20
_platon_squeeze_details
;
;
_refine_diff_density_max 2.077
_refine_diff_density_min -1.055
_refine_diff_density_rms 0.118
_refine_ls_abs_structure_details 'Flack H D (1983), Acta Cryst. A39, 876-881'
_refine_ls_abs_structure_Flack 0.058(5)
_refine_ls_extinction_method none
_refine_ls_goodness_of_fit_ref 0.989
_refine_ls_hydrogen_treatment constr
_refine_ls_matrix_type full
_refine_ls_number_parameters 642
_refine_ls_number_reflns 9936
_refine_ls_number_restraints 1
_refine_ls_restrained_S_all 0.988
_refine_ls_R_factor_all 0.0389
_refine_ls_R_factor_gt 0.0352
_refine_ls_shift/su_max 0.004
_refine_ls_shift/su_mean 0.000
_refine_ls_structure_factor_coef Fsqd
_refine_ls_weighting_details 'calc w=1/[\s^2^(Fo^2^)+(0.0201P)^2^+0.0000P] where P=(Fo^2^+2Fc^2^)/3'
_refine_ls_weighting_scheme calc
_refine_ls_wR_factor_gt 0.0719
_refine_ls_wR_factor_ref 0.0730
_reflns_number_gt 9077
_reflns_number_total 9936
_reflns_threshold_expression >2sigma(I)
_cod_data_source_file om500668r_si_002.cif
_cod_data_source_block 6_905j
_cod_depositor_comments
;
The following automatic conversions were performed:

'_symmetry_cell_setting' value 'Orthorhombic' changed to
'orthorhombic' according to
/home/saulius/struct/COD-crude-data--automatic-downloads/rss-feeds/ACS/lib/dictionaries/cif_core.dic
dictionary named 'cif_core.dic' version 2.4.2 from 2011-04-26.

Automatic conversion script
Id: cif_fix_values 2935 2014-11-11 08:27:57Z andrius 

 Adding full bibliography for 4084918--4084926.cif.
;
_cod_original_sg_symbol_H-M Pna2(1)
_cod_database_code 4084921

loop_
_symmetry_equiv_pos_as_xyz
'x, y, z'
'-x, -y, z+1/2'
'-x+1/2, y+1/2, z+1/2'
'x+1/2, -y+1/2, z'

loop_
_atom_site_label
_atom_site_type_symbol
_atom_site_fract_x
_atom_site_fract_y
_atom_site_fract_z
_atom_site_U_iso_or_equiv
_atom_site_adp_type
_atom_site_occupancy
_atom_site_symmetry_multiplicity
_atom_site_calc_flag
_atom_site_refinement_flags
Au1 Au 0.861891(9) 1.049931(13) 0.768055(15) 0.02398(6) Uani 1 1 d .
P1 P 0.93638(7) 1.06872(10) 0.84625(9) 0.0270(4) Uani 1 1 d .
N1 N 0.8108(2) 0.7915(3) 0.6796(2) 0.0234(10) Uani 1 1 d .
Ge1 Ge 0.78379(3) 1.01985(4) 0.68745(3) 0.02248(14) Uani 1 1 d .
Ge2 Ge 0.80068(3) 1.09186(4) 0.57830(3) 0.02778(15) Uani 1 1 d .
Ge3 Ge 0.67805(3) 1.04134(4) 0.72001(4) 0.03227(17) Uani 1 1 d .
Si1 Si 0.71713(9) 1.20157(14) 0.57018(12) 0.0504(6) Uani 1 1 d .
Si2 Si 0.63617(8) 1.13554(14) 0.63094(12) 0.0456(5) Uani 1 1 d .
Si3 Si 0.79973(9) 0.97594(14) 0.48982(10) 0.0408(5) Uani 1 1 d .
Si4 Si 0.89672(8) 1.17014(11) 0.59013(10) 0.0370(5) Uani 1 1 d .
Si5 Si 0.68301(10) 1.13533(17) 0.81921(12) 0.0559(6) Uani 1 1 d .
Si6 Si 0.63188(10) 0.88482(15) 0.73631(17) 0.0781(10) Uani 1 1 d .
C1 C 0.6968(5) 1.2244(8) 0.4815(5) 0.097(4) Uani 1 1 d .
H1A H 0.6602 1.2653 0.4793 0.146 Uiso 1 1 calc R
H1B H 0.6894 1.1609 0.4595 0.146 Uiso 1 1 calc R
H1C H 0.7302 1.2589 0.4595 0.146 Uiso 1 1 calc R
C2 C 0.7369(4) 1.3251(5) 0.6054(6) 0.090(4) Uani 1 1 d .
H2A H 0.7731 1.3509 0.5833 0.135 Uiso 1 1 calc R
H2B H 0.7450 1.3182 0.6526 0.135 Uiso 1 1 calc R
H2C H 0.7032 1.3710 0.5987 0.135 Uiso 1 1 calc R
C3 C 0.5861(4) 1.0579(6) 0.5761(5) 0.077(3) Uani 1 1 d .
H3A H 0.5545 1.0262 0.6027 0.116 Uiso 1 1 calc R
H3B H 0.6104 1.0068 0.5543 0.116 Uiso 1 1 calc R
H3C H 0.5672 1.1003 0.5427 0.116 Uiso 1 1 calc R
C4 C 0.5871(4) 1.2392(5) 0.6643(5) 0.067(2) Uani 1 1 d .
H4A H 0.5702 1.2773 0.6276 0.100 Uiso 1 1 calc R
H4B H 0.6117 1.2830 0.6920 0.100 Uiso 1 1 calc R
H4C H 0.5542 1.2110 0.6906 0.100 Uiso 1 1 calc R
C5 C 0.8213(5) 1.0429(6) 0.4124(4) 0.071(3) Uani 1 1 d .
H5A H 0.8169 0.9981 0.3747 0.107 Uiso 1 1 calc R
H5B H 0.8635 1.0649 0.4155 0.107 Uiso 1 1 calc R
H5C H 0.7949 1.1005 0.4065 0.107 Uiso 1 1 calc R
C6 C 0.8563(3) 0.8758(5) 0.5030(4) 0.0473(19) Uani 1 1 d .
H6A H 0.8468 0.8401 0.5437 0.071 Uiso 1 1 calc R
H6B H 0.8968 0.9050 0.5065 0.071 Uiso 1 1 calc R
H6C H 0.8552 0.8297 0.4658 0.071 Uiso 1 1 calc R
C7 C 0.7227(4) 0.9183(7) 0.4809(5) 0.079(3) Uani 1 1 d .
H7A H 0.7239 0.8673 0.4466 0.119 Uiso 1 1 calc R
H7B H 0.6933 0.9695 0.4688 0.119 Uiso 1 1 calc R
H7C H 0.7107 0.8880 0.5228 0.119 Uiso 1 1 calc R
C8 C 0.9520(3) 1.0720(4) 0.6143(4) 0.0386(16) Uani 1 1 d .
H8A H 0.9531 1.0206 0.5802 0.058 Uiso 1 1 calc R
H8B H 0.9396 1.0425 0.6562 0.058 Uiso 1 1 calc R
H8C H 0.9923 1.1015 0.6190 0.058 Uiso 1 1 calc R
C9 C 0.9206(4) 1.2319(5) 0.5124(5) 0.064(2) Uani 1 1 d .
H9A H 0.9611 1.2603 0.5181 0.097 Uiso 1 1 calc R
H9B H 0.8919 1.2848 0.5015 0.097 Uiso 1 1 calc R
H9C H 0.9215 1.1831 0.4766 0.097 Uiso 1 1 calc R
C10 C 0.8948(3) 1.2650(5) 0.6572(4) 0.053(2) Uani 1 1 d .
H10A H 0.9357 1.2906 0.6647 0.080 Uiso 1 1 calc R
H10B H 0.8796 1.2345 0.6977 0.080 Uiso 1 1 calc R
H10C H 0.8681 1.3196 0.6442 0.080 Uiso 1 1 calc R
C11 C 0.7212(4) 1.0638(8) 0.8860(5) 0.079(3) Uani 1 1 d .
H11A H 0.7607 1.0407 0.8704 0.118 Uiso 1 1 calc R
H11B H 0.6962 1.0067 0.8981 0.118 Uiso 1 1 calc R
H11C H 0.7268 1.1066 0.9245 0.118 Uiso 1 1 calc R
C12 C 0.6050(4) 1.1704(8) 0.8475(5) 0.087(3) Uani 1 1 d .
H12A H 0.5792 1.1113 0.8482 0.131 Uiso 1 1 calc R
H12B H 0.5878 1.2194 0.8172 0.131 Uiso 1 1 calc R
H12C H 0.6072 1.1987 0.8918 0.131 Uiso 1 1 calc R
C13 C 0.7278(4) 1.2516(6) 0.8030(5) 0.074(3) Uani 1 1 d .
H13A H 0.7350 1.2864 0.8447 0.111 Uiso 1 1 calc R
H13B H 0.7051 1.2948 0.7732 0.111 Uiso 1 1 calc R
H13C H 0.7666 1.2342 0.7829 0.111 Uiso 1 1 calc R
C14 C 0.6291(4) 0.8175(6) 0.6558(7) 0.105(5) Uani 1 1 d .
H14A H 0.6055 0.7565 0.6608 0.157 Uiso 1 1 calc R
H14B H 0.6703 0.8008 0.6419 0.157 Uiso 1 1 calc R
H14C H 0.6102 0.8599 0.6225 0.157 Uiso 1 1 calc R
C15 C 0.6748(5) 0.8097(7) 0.7983(5) 0.105(4) Uani 1 1 d .
H15A H 0.6531 0.7477 0.8069 0.158 Uiso 1 1 calc R
H15B H 0.6785 0.8474 0.8393 0.158 Uiso 1 1 calc R
H15C H 0.7152 0.7948 0.7811 0.158 Uiso 1 1 calc R
C16 C 0.5526(4) 0.9050(7) 0.7669(10) 0.173(8) Uani 1 1 d .
H16A H 0.5341 0.9602 0.7429 0.259 Uiso 1 1 calc R
H16B H 0.5536 0.9206 0.8140 0.259 Uiso 1 1 calc R
H16C H 0.5288 0.8447 0.7599 0.259 Uiso 1 1 calc R
C17 C 0.7971(2) 0.8725(4) 0.6783(3) 0.0198(11) Uani 1 1 d .
C18 C 0.9181(3) 0.9918(4) 0.9168(3) 0.0367(16) Uani 1 1 d .
H18A H 0.8795 1.0160 0.9354 0.044 Uiso 1 1 calc R
H18B H 0.9110 0.9236 0.9007 0.044 Uiso 1 1 calc R
C19 C 0.9626(4) 0.9861(6) 0.9714(4) 0.055(2) Uani 1 1 d .
H19A H 1.0020 0.9661 0.9539 0.082 Uiso 1 1 calc R
H19B H 0.9489 0.9373 1.0038 0.082 Uiso 1 1 calc R
H19C H 0.9662 1.0512 0.9924 0.082 Uiso 1 1 calc R
C20 C 0.9462(3) 1.1941(4) 0.8771(4) 0.0388(17) Uani 1 1 d .
H20A H 0.9751 1.1929 0.9143 0.047 Uiso 1 1 calc R
H20B H 0.9641 1.2356 0.8419 0.047 Uiso 1 1 calc R
C21 C 0.8874(3) 1.2415(4) 0.8999(4) 0.0357(17) Uani 1 1 d .
H21A H 0.8592 1.2459 0.8628 0.054 Uiso 1 1 calc R
H21B H 0.8956 1.3082 0.9169 0.054 Uiso 1 1 calc R
H21C H 0.8694 1.2010 0.9348 0.054 Uiso 1 1 calc R
C22 C 1.0119(3) 1.0315(4) 0.8190(4) 0.0345(15) Uani 1 1 d .
H22A H 1.0247 1.0744 0.7820 0.041 Uiso 1 1 calc R
H22B H 1.0410 1.0412 0.8555 0.041 Uiso 1 1 calc R
C23 C 1.0138(3) 0.9220(4) 0.7967(4) 0.0444(19) Uani 1 1 d .
H23A H 1.0073 0.8788 0.8348 0.067 Uiso 1 1 calc R
H23B H 1.0533 0.9075 0.7771 0.067 Uiso 1 1 calc R
H23C H 0.9820 0.9103 0.7641 0.067 Uiso 1 1 calc R
C24 C 0.8787(3) 0.6623(3) 0.6223(3) 0.0250(13) Uani 1 1 d .
C25 C 0.9289(3) 0.7249(4) 0.6174(3) 0.0278(14) Uani 1 1 d .
C26 C 0.9730(3) 0.7168(4) 0.5710(3) 0.0315(15) Uani 1 1 d .
C27 C 0.9710(3) 0.6408(4) 0.5263(3) 0.0342(15) Uani 1 1 d .
C28 C 0.9233(3) 0.5740(4) 0.5300(3) 0.0365(16) Uani 1 1 d .
C29 C 0.8798(3) 0.5859(4) 0.5763(3) 0.0285(13) Uani 1 1 d .
C30 C 0.8629(2) 0.6498(4) 0.7496(3) 0.0246(15) Uani 1 1 d .
C31 C 0.8803(3) 0.7108(4) 0.8004(3) 0.0298(14) Uani 1 1 d .
C32 C 0.9133(3) 0.6803(4) 0.8543(3) 0.0318(14) Uani 1 1 d .
C33 C 0.9304(3) 0.5830(4) 0.8602(3) 0.0336(15) Uani 1 1 d .
C34 C 0.9140(3) 0.5177(4) 0.8100(4) 0.0348(16) Uani 1 1 d .
C35 C 0.8825(3) 0.5525(3) 0.7583(4) 0.0287(15) Uani 1 1 d .
C36 C 0.7633(3) 0.6226(3) 0.6700(3) 0.0245(13) Uani 1 1 d .
C37 C 0.7326(3) 0.6348(4) 0.6106(3) 0.0293(14) Uani 1 1 d .
C38 C 0.6775(3) 0.5956(4) 0.5960(3) 0.0340(15) Uani 1 1 d .
C39 C 0.6482(3) 0.5410(4) 0.6445(4) 0.0333(17) Uani 1 1 d .
C40 C 0.6759(3) 0.5270(4) 0.7034(3) 0.0303(15) Uani 1 1 d .
C41 C 0.7319(3) 0.5670(4) 0.7157(3) 0.0277(13) Uani 1 1 d .
B1 B 0.8292(3) 0.6782(4) 0.6807(4) 0.0252(15) Uani 1 1 d .
F1 F 0.86469(17) 0.8087(2) 0.80000(19) 0.0418(10) Uani 1 1 d .
F2 F 0.93101(18) 0.7449(3) 0.90104(19) 0.0437(10) Uani 1 1 d .
F3 F 0.96330(19) 0.5520(3) 0.9110(2) 0.0493(11) Uani 1 1 d .
F4 F 0.93212(19) 0.4225(2) 0.8133(2) 0.0527(11) Uani 1 1 d .
F5 F 0.86767(16) 0.4854(2) 0.7098(2) 0.0408(10) Uani 1 1 d .
F6 F 0.75873(17) 0.6889(2) 0.56194(18) 0.0393(9) Uani 1 1 d .
F7 F 0.65011(19) 0.6109(3) 0.5382(2) 0.0536(11) Uani 1 1 d .
F8 F 0.59318(16) 0.5023(3) 0.6329(2) 0.0462(10) Uani 1 1 d .
F9 F 0.64769(16) 0.4726(3) 0.75069(19) 0.0410(10) Uani 1 1 d .
F10 F 0.75524(16) 0.5504(2) 0.7761(2) 0.0388(9) Uani 1 1 d .
F11 F 0.93380(15) 0.8006(2) 0.66147(18) 0.0339(8) Uani 1 1 d .
F12 F 1.01827(16) 0.7839(2) 0.5680(2) 0.0436(10) Uani 1 1 d .
F13 F 1.01412(18) 0.6308(2) 0.4806(2) 0.0504(11) Uani 1 1 d .
F14 F 0.9211(2) 0.4986(2) 0.4862(2) 0.0539(12) Uani 1 1 d .
F15 F 0.83436(17) 0.5168(2) 0.5756(2) 0.0409(9) Uani 1 1 d .

loop_
_atom_site_aniso_label
_atom_site_aniso_U_11
_atom_site_aniso_U_22
_atom_site_aniso_U_33
_atom_site_aniso_U_23
_atom_site_aniso_U_13
_atom_site_aniso_U_12
Au1 0.02358(11) 0.02554(9) 0.02281(12) -0.00570(11) -0.00441(12) 0.00167(7)
P1 0.0264(9) 0.0257(7) 0.0288(10) -0.0069(6) -0.0038(7) 0.0015(6)
N1 0.025(3) 0.021(2) 0.024(3) -0.0060(19) -0.002(2) 0.0008(18)
Ge1 0.0223(3) 0.0189(2) 0.0262(4) -0.0060(2) -0.0045(3) 0.0037(2)
Ge2 0.0307(3) 0.0232(3) 0.0294(4) -0.0012(3) -0.0071(3) 0.0040(2)
Ge3 0.0240(3) 0.0297(3) 0.0432(5) -0.0129(3) -0.0004(3) 0.0048(2)
Si1 0.0465(12) 0.0431(10) 0.0614(15) 0.0089(9) -0.0086(12) 0.0189(8)
Si2 0.0260(10) 0.0490(10) 0.0618(16) -0.0087(10) -0.0164(10) 0.0127(8)
Si3 0.0463(12) 0.0466(9) 0.0295(12) -0.0111(8) -0.0087(9) 0.0040(8)
Si4 0.0332(10) 0.0240(7) 0.0538(14) -0.0046(7) 0.0030(9) -0.0013(7)
Si5 0.0401(13) 0.0755(14) 0.0521(15) -0.0327(12) -0.0043(11) 0.0227(10)
Si6 0.0455(14) 0.0395(10) 0.149(3) -0.0167(12) 0.0509(15) -0.0041(9)
C1 0.081(7) 0.122(8) 0.088(9) 0.038(7) -0.020(6) 0.053(6)
C2 0.068(6) 0.023(3) 0.178(11) 0.001(5) 0.025(6) 0.014(3)
C3 0.063(6) 0.099(7) 0.071(7) -0.022(5) -0.032(6) 0.003(4)
C4 0.047(5) 0.057(4) 0.095(7) -0.006(4) -0.012(5) 0.028(4)
C5 0.099(8) 0.088(7) 0.028(5) 0.004(4) -0.005(5) 0.017(5)
C6 0.070(5) 0.034(3) 0.038(5) -0.008(3) 0.004(4) 0.006(3)
C7 0.060(6) 0.098(6) 0.080(8) -0.058(6) 0.001(5) -0.018(5)
C8 0.037(4) 0.043(3) 0.036(4) -0.006(3) 0.010(3) 0.001(3)
C9 0.069(6) 0.045(4) 0.079(7) 0.012(4) 0.021(5) -0.004(4)
C10 0.040(5) 0.036(3) 0.084(7) -0.025(4) 0.000(4) -0.007(3)
C11 0.062(6) 0.132(8) 0.042(6) -0.018(5) 0.007(5) 0.027(5)
C12 0.068(7) 0.114(7) 0.080(7) -0.051(6) 0.013(6) 0.037(6)
C13 0.053(5) 0.061(5) 0.107(8) -0.050(5) -0.033(5) 0.015(4)
C14 0.052(6) 0.048(5) 0.214(15) -0.054(7) -0.015(7) -0.005(4)
C15 0.139(10) 0.061(5) 0.115(10) 0.033(5) 0.077(8) 0.014(6)
C16 0.066(7) 0.074(6) 0.38(2) -0.049(11) 0.125(12) -0.017(5)
C17 0.023(3) 0.027(3) 0.010(3) -0.004(2) -0.003(2) 0.000(2)
C18 0.046(4) 0.032(3) 0.032(4) -0.008(3) -0.004(3) 0.017(3)
C19 0.067(5) 0.065(4) 0.032(5) -0.006(4) -0.009(4) 0.020(4)
C20 0.038(4) 0.031(3) 0.048(5) -0.007(3) -0.019(3) 0.000(3)
C21 0.041(4) 0.024(3) 0.042(5) -0.004(3) 0.001(3) -0.001(3)
C22 0.024(3) 0.038(3) 0.042(4) -0.010(3) -0.006(3) 0.002(2)
C23 0.035(4) 0.036(3) 0.063(5) -0.009(3) 0.008(4) 0.004(3)
C24 0.031(3) 0.017(2) 0.027(4) 0.002(2) -0.001(3) 0.004(2)
C25 0.035(4) 0.019(2) 0.030(4) 0.000(2) 0.006(3) 0.003(2)
C26 0.024(3) 0.024(3) 0.046(4) 0.010(3) 0.005(3) 0.001(2)
C27 0.039(4) 0.028(3) 0.035(4) 0.008(3) 0.019(3) 0.010(3)
C28 0.051(4) 0.024(3) 0.034(4) 0.000(3) 0.017(3) 0.005(3)
C29 0.034(3) 0.021(2) 0.031(4) 0.001(2) 0.008(3) 0.003(2)
C30 0.025(3) 0.018(2) 0.031(5) -0.001(2) 0.000(3) 0.000(2)
C31 0.034(4) 0.024(3) 0.031(4) 0.003(2) 0.004(3) 0.004(2)
C32 0.034(4) 0.036(3) 0.026(4) 0.001(3) -0.006(3) 0.005(3)
C33 0.035(4) 0.039(3) 0.027(4) 0.008(3) -0.005(3) 0.005(3)
C34 0.034(4) 0.027(3) 0.043(4) 0.012(3) 0.005(3) 0.004(3)
C35 0.028(3) 0.021(2) 0.037(5) 0.001(3) 0.000(4) 0.000(2)
C36 0.030(3) 0.016(2) 0.027(4) -0.005(2) 0.002(3) 0.003(2)
C37 0.035(4) 0.024(3) 0.028(4) -0.005(2) 0.002(3) -0.001(2)
C38 0.036(4) 0.032(3) 0.034(4) -0.006(3) -0.009(3) -0.001(3)
C39 0.026(4) 0.024(3) 0.050(5) -0.011(3) 0.000(3) 0.001(2)
C40 0.030(3) 0.029(3) 0.032(4) -0.004(3) 0.010(3) 0.001(2)
C41 0.026(3) 0.031(3) 0.026(4) -0.005(2) -0.004(3) 0.005(2)
B1 0.024(4) 0.020(3) 0.031(4) -0.005(3) 0.001(3) 0.001(2)
F1 0.057(3) 0.0265(16) 0.042(2) -0.0082(15) -0.017(2) 0.0093(15)
F2 0.050(3) 0.047(2) 0.034(2) -0.0047(18) -0.018(2) 0.0053(17)
F3 0.054(3) 0.054(2) 0.041(3) 0.0181(18) -0.007(2) 0.0132(18)
F4 0.065(3) 0.0270(16) 0.066(3) 0.0162(18) 0.007(2) 0.0161(17)
F5 0.058(3) 0.0205(15) 0.043(3) -0.0007(15) -0.005(2) 0.0052(14)
F6 0.052(2) 0.0363(18) 0.030(2) 0.0075(15) -0.0026(19) -0.0102(16)
F7 0.056(3) 0.055(2) 0.050(3) 0.005(2) -0.023(2) -0.0162(19)
F8 0.030(2) 0.048(2) 0.060(3) -0.0009(19) -0.012(2) -0.0140(16)
F9 0.037(2) 0.0489(19) 0.038(3) 0.0011(16) 0.0081(18) -0.0100(15)
F10 0.0304(19) 0.0565(19) 0.029(3) 0.0015(17) 0.0009(19) -0.0108(15)
F11 0.032(2) 0.0264(15) 0.044(2) -0.0035(15) -0.0019(17) -0.0062(14)
F12 0.036(2) 0.0364(17) 0.059(3) 0.0097(17) 0.013(2) -0.0034(15)
F13 0.056(3) 0.0378(19) 0.058(3) 0.0062(18) 0.034(2) 0.0048(17)
F14 0.078(3) 0.0307(18) 0.053(3) -0.0177(18) 0.033(2) -0.0063(19)
F15 0.048(2) 0.0229(15) 0.051(3) -0.0120(16) 0.022(2) -0.0102(15)

loop_
_atom_type_symbol
_atom_type_description
_atom_type_scat_dispersion_real
_atom_type_scat_dispersion_imag
_atom_type_scat_source
C C 0.0033 0.0016 'International Tables Vol C Tables 4.2.6.8 and 6.1.1.4'
H H 0.0000 0.0000 'International Tables Vol C Tables 4.2.6.8 and 6.1.1.4'
Au Au -2.0133 8.8022 'International Tables Vol C Tables 4.2.6.8 and 6.1.1.4'
B B 0.0013 0.0007 'International Tables Vol C Tables 4.2.6.8 and 6.1.1.4'
F F 0.0171 0.0103 'International Tables Vol C Tables 4.2.6.8 and 6.1.1.4'
Ge Ge 0.1547 1.8001 'International Tables Vol C Tables 4.2.6.8 and 6.1.1.4'
P P 0.1023 0.0942 'International Tables Vol C Tables 4.2.6.8 and 6.1.1.4'
Si Si 0.0817 0.0704 'International Tables Vol C Tables 4.2.6.8 and 6.1.1.4'
N N 0.0061 0.0033 'International Tables Vol C Tables 4.2.6.8 and 6.1.1.4'

loop_
_geom_angle_atom_site_label_1
_geom_angle_atom_site_label_2
_geom_angle_atom_site_label_3
_geom_angle
P1 Au1 Ge1 176.61(4)
C18 P1 C20 106.7(3)
C18 P1 C22 106.5(3)
C20 P1 C22 104.5(3)
C18 P1 Au1 108.9(2)
C20 P1 Au1 115.2(2)
C22 P1 Au1 114.5(2)
C17 N1 B1 179.2(6)
C17 Ge1 Au1 97.12(15)
C17 Ge1 Ge3 106.29(15)
Au1 Ge1 Ge3 118.70(3)
C17 Ge1 Ge2 106.57(16)
Au1 Ge1 Ge2 115.99(3)
Ge3 Ge1 Ge2 110.09(3)
Si1 Ge2 Si3 110.49(8)
Si1 Ge2 Si4 115.11(7)
Si3 Ge2 Si4 112.01(7)
Si1 Ge2 Ge1 101.04(6)
Si3 Ge2 Ge1 114.92(6)
Si4 Ge2 Ge1 102.72(6)
Si6 Ge3 Si5 112.08(11)
Si6 Ge3 Si2 114.31(10)
Si5 Ge3 Si2 111.96(8)
Si6 Ge3 Ge1 110.12(6)
Si5 Ge3 Ge1 104.33(6)
Si2 Ge3 Ge1 103.17(6)
C2 Si1 C1 106.1(5)
C2 Si1 Si2 108.4(3)
C1 Si1 Si2 112.5(4)
C2 Si1 Ge2 110.3(3)
C1 Si1 Ge2 110.8(3)
Si2 Si1 Ge2 108.68(9)
C3 Si2 C4 106.6(4)
C3 Si2 Si1 110.3(4)
C4 Si2 Si1 110.1(3)
C3 Si2 Ge3 112.2(3)
C4 Si2 Ge3 110.0(3)
Si1 Si2 Ge3 107.65(9)
C6 Si3 C5 107.4(4)
C6 Si3 C7 108.8(4)
C5 Si3 C7 110.4(5)
C6 Si3 Ge2 111.2(2)
C5 Si3 Ge2 108.3(3)
C7 Si3 Ge2 110.6(3)
C9 Si4 C8 110.7(3)
C9 Si4 C10 108.6(4)
C8 Si4 C10 108.0(3)
C9 Si4 Ge2 111.4(3)
C8 Si4 Ge2 107.2(2)
C10 Si4 Ge2 110.9(2)
C11 Si5 C12 108.9(5)
C11 Si5 C13 108.6(4)
C12 Si5 C13 109.1(4)
C11 Si5 Ge3 111.1(3)
C12 Si5 Ge3 110.5(3)
C13 Si5 Ge3 108.6(3)
C14 Si6 C15 110.0(5)
C14 Si6 C16 109.2(6)
C15 Si6 C16 109.1(7)
C14 Si6 Ge3 108.9(4)
C15 Si6 Ge3 111.0(4)
C16 Si6 Ge3 108.6(3)
N1 C17 Ge1 170.3(5)
C19 C18 P1 118.2(6)
C21 C20 P1 113.2(4)
C23 C22 P1 112.0(4)
C29 C24 C25 112.6(5)
C29 C24 B1 126.8(5)
C25 C24 B1 120.4(5)
C26 C25 F11 117.3(5)
C26 C25 C24 124.8(5)
F11 C25 C24 117.9(5)
F12 C26 C25 120.5(5)
F12 C26 C27 119.8(6)
C25 C26 C27 119.7(5)
F13 C27 C26 120.8(5)
F13 C27 C28 120.9(5)
C26 C27 C28 118.3(6)
F14 C28 C29 121.3(5)
F14 C28 C27 118.8(6)
C29 C28 C27 120.0(6)
C28 C29 F15 115.6(5)
C28 C29 C24 124.5(5)
F15 C29 C24 119.9(5)
C31 C30 C35 112.3(6)
C31 C30 B1 129.2(5)
C35 C30 B1 118.2(5)
F1 C31 C30 120.2(5)
F1 C31 C32 115.3(5)
C30 C31 C32 124.5(5)
F2 C32 C33 118.4(6)
F2 C32 C31 121.4(5)
C33 C32 C31 120.1(6)
F3 C33 C32 121.4(6)
F3 C33 C34 120.7(5)
C32 C33 C34 117.9(6)
C35 C34 F4 121.6(6)
C35 C34 C33 119.0(5)
F4 C34 C33 119.3(6)
C34 C35 F5 116.9(4)
C34 C35 C30 126.1(6)
F5 C35 C30 117.0(6)
C41 C36 C37 113.7(5)
C41 C36 B1 126.9(5)
C37 C36 B1 119.3(5)
F6 C37 C38 115.6(6)
F6 C37 C36 119.1(5)
C38 C37 C36 125.3(6)
F7 C38 C37 122.4(6)
F7 C38 C39 119.6(6)
C37 C38 C39 118.0(6)
F8 C39 C40 120.6(7)
F8 C39 C38 120.1(7)
C40 C39 C38 119.3(6)
C39 C40 F9 119.4(6)
C39 C40 C41 120.8(6)
F9 C40 C41 119.8(6)
F10 C41 C40 116.3(6)
F10 C41 C36 120.6(5)
C40 C41 C36 123.0(6)
N1 B1 C24 106.9(4)
N1 B1 C30 110.9(5)
C24 B1 C30 106.7(5)
N1 B1 C36 102.1(4)
C24 B1 C36 115.9(5)
C30 B1 C36 114.2(5)

loop_
_geom_bond_atom_site_label_1
_geom_bond_atom_site_label_2
_geom_bond_distance
Au1 P1 2.3025(17)
Au1 Ge1 2.4144(7)
P1 C18 1.815(7)
P1 C20 1.817(6)
P1 C22 1.831(6)
N1 C17 1.134(6)
N1 B1 1.582(7)
Ge1 C17 2.018(5)
Ge1 Ge3 2.4475(10)
Ge1 Ge2 2.4498(10)
Ge2 Si1 2.3733(19)
Ge2 Si3 2.383(2)
Ge2 Si4 2.3840(19)
Ge3 Si6 2.369(2)
Ge3 Si5 2.384(2)
Ge3 Si2 2.397(2)
Si1 C2 1.865(8)
Si1 C1 1.883(10)
Si1 Si2 2.350(3)
Si2 C3 1.890(8)
Si2 C4 1.895(7)
Si3 C6 1.861(7)
Si3 C5 1.875(9)
Si3 C7 1.881(8)
Si4 C9 1.863(8)
Si4 C8 1.867(7)
Si4 C10 1.869(7)
Si5 C11 1.867(10)
Si5 C12 1.879(8)
Si5 C13 1.884(9)
Si6 C14 1.872(12)
Si6 C15 1.875(11)
Si6 C16 1.880(9)
C18 C19 1.483(10)
C20 C21 1.523(9)
C22 C23 1.545(8)
C24 C29 1.392(8)
C24 C25 1.400(8)
C24 B1 1.628(9)
C25 C26 1.360(8)
C25 F11 1.364(6)
C26 F12 1.351(6)
C26 C27 1.370(9)
C27 F13 1.337(7)
C27 C28 1.389(9)
C28 F14 1.351(7)
C28 C29 1.356(8)
C29 F15 1.371(7)
C30 C31 1.376(8)
C30 C35 1.395(7)
C30 B1 1.630(9)
C31 F1 1.365(6)
C31 C32 1.378(9)
C32 F2 1.347(7)
C32 C33 1.372(8)
C33 F3 1.330(7)
C33 C34 1.395(10)
C34 C35 1.346(10)
C34 F4 1.347(6)
C35 F5 1.378(8)
C36 C41 1.380(8)
C36 C37 1.394(8)
C36 B1 1.654(8)
C37 F6 1.357(7)
C37 C38 1.361(8)
C38 F7 1.338(7)
C38 C39 1.391(10)
C39 F8 1.346(7)
C39 C40 1.356(10)
C40 F9 1.361(7)
C40 C41 1.375(9)
C41 F10 1.351(7)

loop_
_geom_torsion_atom_site_label_1
_geom_torsion_atom_site_label_2
_geom_torsion_atom_site_label_3
_geom_torsion_atom_site_label_4
_geom_torsion
Ge1 Au1 P1 C18 -41.6(9)
Ge1 Au1 P1 C20 -161.3(8)
Ge1 Au1 P1 C22 77.5(8)
P1 Au1 Ge1 C17 -17.9(8)
P1 Au1 Ge1 Ge3 95.1(8)
P1 Au1 Ge1 Ge2 -130.3(8)
C17 Ge1 Ge2 Si1 135.12(17)
Au1 Ge1 Ge2 Si1 -118.09(6)
Ge3 Ge1 Ge2 Si1 20.26(6)
C17 Ge1 Ge2 Si3 16.19(17)
Au1 Ge1 Ge2 Si3 122.98(6)
Ge3 Ge1 Ge2 Si3 -98.67(6)
C17 Ge1 Ge2 Si4 -105.72(16)
Au1 Ge1 Ge2 Si4 1.07(5)
Ge3 Ge1 Ge2 Si4 139.42(5)
C17 Ge1 Ge3 Si6 3.97(19)
Au1 Ge1 Ge3 Si6 -103.92(10)
Ge2 Ge1 Ge3 Si6 119.01(10)
C17 Ge1 Ge3 Si5 124.42(18)
Au1 Ge1 Ge3 Si5 16.53(7)
Ge2 Ge1 Ge3 Si5 -120.54(7)
C17 Ge1 Ge3 Si2 -118.43(17)
Au1 Ge1 Ge3 Si2 133.67(6)
Ge2 Ge1 Ge3 Si2 -3.40(6)
Si3 Ge2 Si1 C2 -149.4(4)
Si4 Ge2 Si1 C2 -21.3(4)
Ge1 Ge2 Si1 C2 88.5(4)
Si3 Ge2 Si1 C1 -32.2(4)
Si4 Ge2 Si1 C1 95.9(4)
Ge1 Ge2 Si1 C1 -154.3(4)
Si3 Ge2 Si1 Si2 91.85(12)
Si4 Ge2 Si1 Si2 -140.06(10)
Ge1 Ge2 Si1 Si2 -30.23(11)
C2 Si1 Si2 C3 147.4(5)
C1 Si1 Si2 C3 30.4(5)
Ge2 Si1 Si2 C3 -92.6(3)
C2 Si1 Si2 C4 30.1(5)
C1 Si1 Si2 C4 -86.9(5)
Ge2 Si1 Si2 C4 150.0(3)
C2 Si1 Si2 Ge3 -89.9(4)
C1 Si1 Si2 Ge3 153.2(4)
Ge2 Si1 Si2 Ge3 30.11(13)
Si6 Ge3 Si2 C3 -13.5(4)
Si5 Ge3 Si2 C3 -142.3(4)
Ge1 Ge3 Si2 C3 106.0(4)
Si6 Ge3 Si2 C4 104.9(3)
Si5 Ge3 Si2 C4 -23.9(3)
Ge1 Ge3 Si2 C4 -135.5(3)
Si6 Ge3 Si2 Si1 -135.08(10)
Si5 Ge3 Si2 Si1 96.11(11)
Ge1 Ge3 Si2 Si1 -15.52(10)
Si1 Ge2 Si3 C6 -169.9(3)
Si4 Ge2 Si3 C6 60.3(3)
Ge1 Ge2 Si3 C6 -56.4(3)
Si1 Ge2 Si3 C5 72.3(4)
Si4 Ge2 Si3 C5 -57.5(4)
Ge1 Ge2 Si3 C5 -174.2(4)
Si1 Ge2 Si3 C7 -48.9(4)
Si4 Ge2 Si3 C7 -178.6(4)
Ge1 Ge2 Si3 C7 64.7(4)
Si1 Ge2 Si4 C9 -71.2(3)
Si3 Ge2 Si4 C9 56.2(3)
Ge1 Ge2 Si4 C9 -180.0(3)
Si1 Ge2 Si4 C8 167.5(2)
Si3 Ge2 Si4 C8 -65.2(3)
Ge1 Ge2 Si4 C8 58.7(2)
Si1 Ge2 Si4 C10 49.9(3)
Si3 Ge2 Si4 C10 177.2(3)
Ge1 Ge2 Si4 C10 -59.0(3)
Si6 Ge3 Si5 C11 54.4(4)
Si2 Ge3 Si5 C11 -175.6(4)
Ge1 Ge3 Si5 C11 -64.7(4)
Si6 Ge3 Si5 C12 -66.5(4)
Si2 Ge3 Si5 C12 63.5(4)
Ge1 Ge3 Si5 C12 174.3(4)
Si6 Ge3 Si5 C13 173.9(3)
Si2 Ge3 Si5 C13 -56.1(3)
Ge1 Ge3 Si5 C13 54.7(3)
Si5 Ge3 Si6 C14 179.3(3)
Si2 Ge3 Si6 C14 50.5(3)
Ge1 Ge3 Si6 C14 -65.1(3)
Si5 Ge3 Si6 C15 -59.6(4)
Si2 Ge3 Si6 C15 171.7(3)
Ge1 Ge3 Si6 C15 56.1(4)
Si5 Ge3 Si6 C16 60.4(7)
Si2 Ge3 Si6 C16 -68.4(7)
Ge1 Ge3 Si6 C16 176.1(7)
B1 N1 C17 Ge1 180(100)
Au1 Ge1 C17 N1 0(3)
Ge3 Ge1 C17 N1 -122(3)
Ge2 Ge1 C17 N1 120(3)
C20 P1 C18 C19 -59.8(6)
C22 P1 C18 C19 51.3(6)
Au1 P1 C18 C19 175.3(4)
C18 P1 C20 C21 -69.8(5)
C22 P1 C20 C21 177.6(5)
Au1 P1 C20 C21 51.1(6)
C18 P1 C22 C23 62.1(6)
C20 P1 C22 C23 174.8(5)
Au1 P1 C22 C23 -58.3(5)
C29 C24 C25 C26 3.3(9)
B1 C24 C25 C26 179.1(5)
C29 C24 C25 F11 -177.8(5)
B1 C24 C25 F11 -2.0(8)
F11 C25 C26 F12 -2.3(8)
C24 C25 C26 F12 176.5(5)
F11 C25 C26 C27 178.7(5)
C24 C25 C26 C27 -2.5(9)
F12 C26 C27 F13 1.5(9)
C25 C26 C27 F13 -179.4(5)
F12 C26 C27 C28 -178.9(5)
C25 C26 C27 C28 0.2(9)
F13 C27 C28 F14 -0.2(9)
C26 C27 C28 F14 -179.8(6)
F13 C27 C28 C29 -179.4(6)
C26 C27 C28 C29 1.0(10)
F14 C28 C29 F15 0.2(9)
C27 C28 C29 F15 179.4(6)
F14 C28 C29 C24 -179.1(6)
C27 C28 C29 C24 0.1(10)
C25 C24 C29 C28 -2.1(9)
B1 C24 C29 C28 -177.6(6)
C25 C24 C29 F15 178.6(5)
B1 C24 C29 F15 3.2(9)
C35 C30 C31 F1 -179.7(5)
B1 C30 C31 F1 6.3(10)
C35 C30 C31 C32 -0.1(9)
B1 C30 C31 C32 -174.2(6)
F1 C31 C32 F2 -3.2(9)
C30 C31 C32 F2 177.2(6)
F1 C31 C32 C33 178.9(6)
C30 C31 C32 C33 -0.7(11)
F2 C32 C33 F3 0.6(10)
C31 C32 C33 F3 178.6(6)
F2 C32 C33 C34 -177.2(6)
C31 C32 C33 C34 0.7(10)
F3 C33 C34 C35 -177.8(6)
C32 C33 C34 C35 0.1(10)
F3 C33 C34 F4 -0.3(9)
C32 C33 C34 F4 177.6(6)
F4 C34 C35 F5 2.1(9)
C33 C34 C35 F5 179.6(5)
F4 C34 C35 C30 -178.5(6)
C33 C34 C35 C30 -1.0(10)
C31 C30 C35 C34 1.0(9)
B1 C30 C35 C34 175.8(6)
C31 C30 C35 F5 -179.6(5)
B1 C30 C35 F5 -4.8(8)
C41 C36 C37 F6 179.4(4)
B1 C36 C37 F6 2.6(7)
C41 C36 C37 C38 -1.3(8)
B1 C36 C37 C38 -178.1(5)
F6 C37 C38 F7 -1.4(8)
C36 C37 C38 F7 179.2(5)
F6 C37 C38 C39 -178.9(5)
C36 C37 C38 C39 1.8(9)
F7 C38 C39 F8 1.2(8)
C37 C38 C39 F8 178.8(5)
F7 C38 C39 C40 -178.9(5)
C37 C38 C39 C40 -1.4(9)
F8 C39 C40 F9 0.7(8)
C38 C39 C40 F9 -179.2(5)
F8 C39 C40 C41 -179.5(5)
C38 C39 C40 C41 0.7(9)
C39 C40 C41 F10 178.9(5)
F9 C40 C41 F10 -1.2(8)
C39 C40 C41 C36 -0.2(9)
F9 C40 C41 C36 179.6(5)
C37 C36 C41 F10 -178.7(5)
B1 C36 C41 F10 -2.1(8)
C37 C36 C41 C40 0.4(8)
B1 C36 C41 C40 177.0(5)
C17 N1 B1 C24 87(51)
C17 N1 B1 C30 -157(100)
C17 N1 B1 C36 -35(51)
C29 C24 B1 N1 -134.5(6)
C25 C24 B1 N1 50.3(7)
C29 C24 B1 C30 106.8(6)
C25 C24 B1 C30 -68.3(6)
C29 C24 B1 C36 -21.5(8)
C25 C24 B1 C36 163.3(5)
C31 C30 B1 N1 -5.8(9)
C35 C30 B1 N1 -179.6(5)
C31 C30 B1 C24 110.2(6)
C35 C30 B1 C24 -63.5(6)
C31 C30 B1 C36 -120.5(6)
C35 C30 B1 C36 65.8(7)
C41 C36 B1 N1 -110.9(6)
C37 C36 B1 N1 65.5(6)
C41 C36 B1 C24 133.4(5)
C37 C36 B1 C24 -50.2(7)
C41 C36 B1 C30 8.8(7)
C37 C36 B1 C30 -174.8(5)

loop_
_platon_squeeze_void_nr
_platon_squeeze_void_average_x
_platon_squeeze_void_average_y
_platon_squeeze_void_average_z
_platon_squeeze_void_volume
_platon_squeeze_void_count_electrons
_platon_squeeze_void_content
1 0.213 0.048 0.490 8 1 ' '
2 0.713 0.451 0.490 8 1 ' '
3 0.287 0.548 0.990 8 1 ' '
4 0.787 0.951 0.990 8 1 ' '
